data_4509214
loop_
_publ_author_name
'Childs, Scott L.'
'Wood, Peter A.'
'Rodr\'iguez-Hornedo, Na\'ir'
'Reddy, L. Sreenivas'
'Hardcastle, Kenneth I.'

_publ_contact_author 'Scott L Childs'
_publ_section_title
;
 Analysis of 50 Crystal Structures Containing Carbamazepine Using
 theMaterialsModule ofMercury CSD
;
_journal_issue 4
_journal_name_full 'Crystal Growth &amp; Design'
_journal_page_first 1869
_journal_paper_doi 10.1021/cg801056c
_journal_volume 9
_journal_year 2009
_chemical_formula_moiety 'C15 H12 N2 O, C7 H6 O3'
_chemical_formula_sum 'C22 H18 N2 O4'
_chemical_formula_weight 374.38
_chemical_name_common 'carbamazepine:4-hydroxybenzoic acid cocrystal, form C (1:1)'
_chemical_name_systematic
;
 5H-Dibenz(b,f)azepine-5-carboxamide 4-hydroxybenzoic acid
;
_space_group_IT_number 14
_symmetry_cell_setting monoclinic
_symmetry_space_group_name_Hall '-P 2yn'
_symmetry_space_group_name_H-M 'P 1 21/n 1'
_atom_sites_solution_hydrogens geom
_atom_sites_solution_primary direct
_atom_sites_solution_secondary difmap
_audit_creation_method SHELXL-97
_cell_angle_alpha 90.00
_cell_angle_beta 91.0140(10)
_cell_angle_gamma 90.00
_cell_formula_units_Z 4
_cell_length_a 13.3059(9)
_cell_length_b 6.6658(4)
_cell_length_c 20.7091(14)
_cell_measurement_reflns_used 9164
_cell_measurement_temperature 85(2)
_cell_measurement_theta_max 23.30
_cell_measurement_theta_min 3.06
_cell_volume 1836.5(2)
_computing_cell_refinement 'Bruker SAINT'
_computing_data_collection 'Bruker SMART=APEX'
_computing_data_reduction 'Bruker SAINT'
_computing_molecular_graphics 'Bruker SHELXTL'
_computing_publication_material 'Bruker SHELXTL'
_computing_structure_refinement 'SHELXL-97 (Sheldrick, 1997)'
_computing_structure_solution 'SHELXS-97 (Sheldrick, 1990)'
_diffrn_ambient_temperature 85(2)
_diffrn_measured_fraction_theta_full 0.999
_diffrn_measured_fraction_theta_max 0.999
_diffrn_measurement_device_type 'CCD area detector'
_diffrn_measurement_method 'phi and omega scans'
_diffrn_radiation_monochromator graphite
_diffrn_radiation_source 'fine-focus sealed tube'
_diffrn_radiation_type MoK\a
_diffrn_radiation_wavelength 0.71073
_diffrn_reflns_av_R_equivalents 0.0416
_diffrn_reflns_av_sigmaI/netI 0.0189
_diffrn_reflns_limit_h_max 17
_diffrn_reflns_limit_h_min -17
_diffrn_reflns_limit_k_max 8
_diffrn_reflns_limit_k_min -8
_diffrn_reflns_limit_l_max 27
_diffrn_reflns_limit_l_min -27
_diffrn_reflns_number 44694
_diffrn_reflns_theta_full 28.36
_diffrn_reflns_theta_max 28.36
_diffrn_reflns_theta_min 1.80
_exptl_absorpt_coefficient_mu 0.094
_exptl_absorpt_correction_T_max 0.9832
_exptl_absorpt_correction_T_min 0.9604
_exptl_absorpt_correction_type multi-scan
_exptl_absorpt_process_details
;
  Blessing, R. Acta Cryst. (1995) A51 33-38.
  Sheldrick, G.  SADABS (Version 2.10) Bruker/Siemens area
  detector absorption and other corrections, University of
  Gottingen, Germany 2003.
;
_exptl_crystal_colour colorless
_exptl_crystal_density_diffrn 1.354
_exptl_crystal_density_method 'not measured'
_exptl_crystal_description irregular
_exptl_crystal_F_000 784
_exptl_crystal_size_max 0.32
_exptl_crystal_size_mid 0.30
_exptl_crystal_size_min 0.18
_refine_diff_density_max 0.444
_refine_diff_density_min -0.229
_refine_diff_density_rms 0.049
_refine_ls_extinction_method none
_refine_ls_goodness_of_fit_ref 1.042
_refine_ls_hydrogen_treatment mixed
_refine_ls_matrix_type full
_refine_ls_number_parameters 269
_refine_ls_number_reflns 4577
_refine_ls_number_restraints 0
_refine_ls_restrained_S_all 1.042
_refine_ls_R_factor_all 0.0444
_refine_ls_R_factor_gt 0.0411
_refine_ls_shift/su_max 0.006
_refine_ls_shift/su_mean 0.001
_refine_ls_structure_factor_coef Fsqd
_refine_ls_weighting_details 'calc w=1/[\s^2^(Fo^2^)+(0.0592P)^2^+0.8291P] where P=(Fo^2^+2Fc^2^)/3'
_refine_ls_weighting_scheme calc
_refine_ls_wR_factor_gt 0.1087
_refine_ls_wR_factor_ref 0.1120
_reflns_number_gt 4202
_reflns_number_total 4577
_reflns_threshold_expression >2sigma(I)
_cod_data_source_file cg801056csup1.cif
_cod_data_source_block 40
_cod_depositor_comments
;
The following automatic conversions were performed:

'_symmetry_cell_setting' value 'Monoclinic' changed to 'monoclinic'
according to /home/saulius/struct/CIF-dictionaries/cif_core.dic
dictionary named 'cif_core.dic' version 2.4.2 from 2011-04-26.

Automatic conversion script
Id: cif_fix_values 1891 2012-01-12 08:04:46Z andrius 
;
_cod_original_sg_symbol_H-M P2(1)/n
_cod_database_code 4509214

loop_
_symmetry_equiv_pos_as_xyz
'x, y, z'
'-x+1/2, y+1/2, -z+1/2'
'-x, -y, -z'
'x-1/2, -y-1/2, z-1/2'

loop_
_atom_site_label
_atom_site_type_symbol
_atom_site_fract_x
_atom_site_fract_y
_atom_site_fract_z
_atom_site_U_iso_or_equiv
_atom_site_adp_type
_atom_site_occupancy
_atom_site_symmetry_multiplicity
_atom_site_calc_flag
_atom_site_refinement_flags
O1 O 0.53695(6) 0.06049(12) 0.07600(4) 0.01821(17) Uani 1 1 d .
O2 O 0.87301(7) 0.90025(14) -0.01001(4) 0.0257(2) Uani 1 1 d .
H2A H 0.918(2) 1.003(4) -0.0229(14) 0.093(9) Uiso 1 1 d .
O3 O 1.00841(7) 0.81099(14) 0.04936(4) 0.0276(2) Uani 1 1 d .
O4 O 0.72621(6) 0.08460(13) 0.11456(4) 0.02099(18) Uani 1 1 d .
H4B H 0.6617(15) 0.090(3) 0.1072(9) 0.042(5) Uiso 1 1 d .
N1 N 0.37377(7) 0.02092(15) 0.04772(5) 0.01736(19) Uani 1 1 d .
H1A H 0.3939(12) -0.013(3) 0.0102(8) 0.027(4) Uiso 1 1 d .
H1B H 0.3087(13) 0.045(3) 0.0551(8) 0.029(4) Uiso 1 1 d .
N2 N 0.41894(6) 0.14377(14) 0.14922(4) 0.01478(18) Uani 1 1 d .
C1 C 0.44672(8) 0.07621(15) 0.08964(5) 0.0149(2) Uani 1 1 d .
C2 C 0.31579(8) 0.19177(17) 0.16120(5) 0.0161(2) Uani 1 1 d .
C3 C 0.25392(8) 0.04575(18) 0.18694(5) 0.0194(2) Uani 1 1 d .
H3A H 0.2805 -0.0818 0.1986 0.023 Uiso 1 1 calc R
C4 C 0.15274(9) 0.0879(2) 0.19548(6) 0.0230(2) Uani 1 1 d .
H4A H 0.1094 -0.0110 0.2128 0.028 Uiso 1 1 calc R
C5 C 0.11537(8) 0.2761(2) 0.17847(6) 0.0235(2) Uani 1 1 d .
H5A H 0.0464 0.3057 0.1849 0.028 Uiso 1 1 calc R
C6 C 0.17702(9) 0.42020(19) 0.15234(6) 0.0225(2) Uani 1 1 d .
H6A H 0.1497 0.5467 0.1402 0.027 Uiso 1 1 calc R
C7 C 0.27984(8) 0.38183(17) 0.14350(5) 0.0185(2) Uani 1 1 d .
C8 C 0.34424(9) 0.53608(17) 0.11579(6) 0.0211(2) Uani 1 1 d .
H8A H 0.3127 0.6257 0.0861 0.025 Uiso 1 1 calc R
C9 C 0.44296(9) 0.56604(17) 0.12747(6) 0.0216(2) Uani 1 1 d .
H9A H 0.4741 0.6700 0.1036 0.026 Uiso 1 1 calc R
C10 C 0.50737(8) 0.45541(17) 0.17297(5) 0.0186(2) Uani 1 1 d .
C11 C 0.58584(9) 0.55535(19) 0.20607(6) 0.0240(2) Uani 1 1 d .
H11A H 0.6007 0.6907 0.1955 0.029 Uiso 1 1 calc R
C12 C 0.64163(9) 0.4596(2) 0.25370(6) 0.0261(3) Uani 1 1 d .
H12A H 0.6936 0.5299 0.2761 0.031 Uiso 1 1 calc R
C13 C 0.62195(9) 0.2608(2) 0.26890(6) 0.0260(3) Uani 1 1 d .
H13A H 0.6589 0.1965 0.3027 0.031 Uiso 1 1 calc R
C14 C 0.54807(8) 0.15590(19) 0.23469(5) 0.0211(2) Uani 1 1 d .
H14A H 0.5357 0.0187 0.2441 0.025 Uiso 1 1 calc R
C15 C 0.49263(8) 0.25251(17) 0.18690(5) 0.0166(2) Uani 1 1 d .
C16 C 0.92096(9) 0.78013(17) 0.02978(5) 0.0207(2) Uani 1 1 d .
C17 C 0.86615(8) 0.59990(17) 0.05083(5) 0.0191(2) Uani 1 1 d .
C18 C 0.76234(9) 0.58087(17) 0.04305(6) 0.0209(2) Uani 1 1 d .
H18A H 0.7247 0.6858 0.0231 0.025 Uiso 1 1 calc R
C19 C 0.71366(8) 0.41028(17) 0.06417(6) 0.0194(2) Uani 1 1 d .
H19A H 0.6428 0.3987 0.0591 0.023 Uiso 1 1 calc R
C20 C 0.76895(8) 0.25515(17) 0.09292(5) 0.0172(2) Uani 1 1 d .
C21 C 0.87320(8) 0.27204(18) 0.09977(6) 0.0211(2) Uani 1 1 d .
H21A H 0.9112 0.1657 0.1185 0.025 Uiso 1 1 calc R
C22 C 0.92080(8) 0.44388(18) 0.07916(6) 0.0213(2) Uani 1 1 d .
H22A H 0.9916 0.4559 0.0844 0.026 Uiso 1 1 calc R

loop_
_atom_site_aniso_label
_atom_site_aniso_U_11
_atom_site_aniso_U_22
_atom_site_aniso_U_33
_atom_site_aniso_U_23
_atom_site_aniso_U_13
_atom_site_aniso_U_12
O1 0.0129(3) 0.0247(4) 0.0170(4) -0.0033(3) 0.0006(3) -0.0008(3)
O2 0.0279(4) 0.0219(4) 0.0272(4) 0.0069(3) -0.0007(3) -0.0061(3)
O3 0.0238(4) 0.0275(5) 0.0316(5) 0.0056(4) -0.0020(3) -0.0100(4)
O4 0.0155(4) 0.0221(4) 0.0252(4) 0.0077(3) -0.0034(3) -0.0055(3)
N1 0.0135(4) 0.0229(5) 0.0157(4) -0.0022(4) -0.0001(3) -0.0009(3)
N2 0.0121(4) 0.0166(4) 0.0156(4) -0.0009(3) 0.0002(3) -0.0007(3)
C1 0.0154(5) 0.0135(5) 0.0158(5) 0.0010(4) 0.0003(4) -0.0009(4)
C2 0.0133(4) 0.0205(5) 0.0144(4) -0.0021(4) -0.0008(3) 0.0003(4)
C3 0.0172(5) 0.0241(5) 0.0170(5) 0.0018(4) 0.0002(4) -0.0008(4)
C4 0.0164(5) 0.0336(6) 0.0192(5) 0.0019(5) 0.0019(4) -0.0033(4)
C5 0.0138(5) 0.0352(7) 0.0214(5) -0.0042(5) -0.0002(4) 0.0024(4)
C6 0.0185(5) 0.0252(6) 0.0237(5) -0.0040(4) -0.0034(4) 0.0035(4)
C7 0.0177(5) 0.0209(5) 0.0168(5) -0.0022(4) -0.0016(4) -0.0005(4)
C8 0.0232(5) 0.0174(5) 0.0227(5) 0.0009(4) -0.0016(4) 0.0014(4)
C9 0.0236(6) 0.0163(5) 0.0251(6) 0.0005(4) 0.0019(4) -0.0022(4)
C10 0.0159(5) 0.0212(5) 0.0187(5) -0.0036(4) 0.0026(4) -0.0005(4)
C11 0.0207(5) 0.0246(6) 0.0268(6) -0.0097(5) 0.0032(4) -0.0043(4)
C12 0.0167(5) 0.0395(7) 0.0220(5) -0.0128(5) -0.0001(4) -0.0048(5)
C13 0.0180(5) 0.0428(7) 0.0170(5) -0.0025(5) -0.0012(4) 0.0000(5)
C14 0.0174(5) 0.0277(6) 0.0182(5) 0.0001(4) 0.0010(4) 0.0005(4)
C15 0.0129(4) 0.0213(5) 0.0159(5) -0.0035(4) 0.0020(4) -0.0016(4)
C16 0.0223(5) 0.0201(5) 0.0197(5) 0.0017(4) 0.0009(4) -0.0043(4)
C17 0.0200(5) 0.0191(5) 0.0182(5) 0.0016(4) 0.0012(4) -0.0045(4)
C18 0.0204(5) 0.0197(5) 0.0225(5) 0.0036(4) -0.0010(4) -0.0003(4)
C19 0.0153(5) 0.0219(5) 0.0211(5) 0.0021(4) -0.0009(4) -0.0012(4)
C20 0.0169(5) 0.0192(5) 0.0155(5) 0.0011(4) -0.0007(4) -0.0039(4)
C21 0.0166(5) 0.0218(5) 0.0247(5) 0.0056(4) -0.0036(4) -0.0019(4)
C22 0.0160(5) 0.0241(6) 0.0237(5) 0.0034(4) -0.0018(4) -0.0043(4)

loop_
_atom_type_symbol
_atom_type_description
_atom_type_scat_dispersion_real
_atom_type_scat_dispersion_imag
_atom_type_scat_source
C C 0.0033 0.0016 'International Tables Vol C Tables 4.2.6.8 and 6.1.1.4'
H H 0.0000 0.0000 'International Tables Vol C Tables 4.2.6.8 and 6.1.1.4'
N N 0.0061 0.0033 'International Tables Vol C Tables 4.2.6.8 and 6.1.1.4'
O O 0.0106 0.0060 'International Tables Vol C Tables 4.2.6.8 and 6.1.1.4'

loop_
_geom_angle_atom_site_label_1
_geom_angle_atom_site_label_2
_geom_angle_atom_site_label_3
_geom_angle
C1 N2 C2 120.19(9)
C1 N2 C15 117.51(8)
C2 N2 C15 116.02(8)
O1 C1 N1 121.35(10)
O1 C1 N2 120.63(9)
N1 C1 N2 117.98(9)
C3 C2 C7 122.20(10)
C3 C2 N2 119.06(10)
C7 C2 N2 118.66(9)
C2 C3 C4 119.34(11)
C3 C4 C5 119.48(11)
C6 C5 C4 120.96(11)
C5 C6 C7 120.70(11)
C2 C7 C6 117.31(10)
C2 C7 C8 122.61(10)
C6 C7 C8 120.07(11)
C9 C8 C7 127.62(11)
C8 C9 C10 126.86(11)
C15 C10 C11 117.61(11)
C15 C10 C9 122.57(10)
C11 C10 C9 119.79(11)
C12 C11 C10 120.95(12)
C11 C12 C13 120.16(11)
C12 C13 C14 119.94(11)
C15 C14 C13 119.60(12)
C14 C15 C10 121.55(10)
C14 C15 N2 120.23(10)
C10 C15 N2 118.21(10)
O3 C16 O2 123.24(11)
O3 C16 C17 120.22(10)
O2 C16 C17 116.54(10)
C22 C17 C18 119.32(10)
C22 C17 C16 118.39(10)
C18 C17 C16 122.28(10)
C19 C18 C17 120.47(10)
C18 C19 C20 119.83(10)
O4 C20 C19 122.88(10)
O4 C20 C21 117.22(10)
C19 C20 C21 119.90(10)
C22 C21 C20 119.73(10)
C21 C22 C17 120.73(10)

loop_
_geom_bond_atom_site_label_1
_geom_bond_atom_site_label_2
_geom_bond_distance
O1 C1 1.2427(13)
O2 C16 1.3071(14)
O3 C16 1.2426(14)
O4 C20 1.3512(13)
N1 C1 1.3424(14)
N2 C1 1.3704(14)
N2 C2 1.4352(13)
N2 C15 1.4382(13)
C2 C3 1.3874(15)
C2 C7 1.4007(16)
C3 C4 1.3896(15)
C4 C5 1.3925(18)
C5 C6 1.3801(18)
C6 C7 1.4070(15)
C7 C8 1.4622(16)
C8 C9 1.3464(16)
C9 C10 1.4620(16)
C10 C15 1.3975(16)
C10 C11 1.4065(15)
C11 C12 1.3804(18)
C12 C13 1.388(2)
C13 C14 1.3900(16)
C14 C15 1.3830(15)
C16 C17 1.4753(15)
C17 C22 1.3926(16)
C17 C18 1.3936(15)
C18 C19 1.3834(16)
C19 C20 1.3964(15)
C20 C21 1.3964(15)
C21 C22 1.3802(16)

loop_
_geom_hbond_atom_site_label_D
_geom_hbond_atom_site_label_H
_geom_hbond_atom_site_label_A
_geom_hbond_distance_DH
_geom_hbond_distance_HA
_geom_hbond_distance_DA
_geom_hbond_angle_DHA
_geom_hbond_site_symmetry_A
O4 H4B O1 0.87(2) 1.78(2) 2.6332(11) 165.5(19) .
O2 H2A O3 0.95(3) 1.68(3) 2.6275(12) 176(3) 3_775
N1 H1A O1 0.856(18) 2.048(18) 2.8944(12) 169.9(16) 3_655
N1 H1B O2 0.897(17) 2.601(17) 3.4026(13) 149.1(14) 3_665
